data_4038891
loop_
_publ_author_name
'Korsik, Marat'
'Tse, Edwin'
'Smith, David G.'
'Lewis, William'
'Rutledge, Peter J.'
'Todd, Matthew H.'

_publ_section_title
;
 Tele-substitution Reactions in the Synthesis of a Promising Class of
 1,2,4-Triazolo[4,3-a]pyrazine-Based Antimalarials.
;
_journal_name_full 'The Journal of organic chemistry'
_journal_paper_doi 10.1021/acs.joc.0c01045
_journal_year 2020
_chemical_absolute_configuration ad
_chemical_formula_moiety 'C5 H3 Cl N4'
_chemical_formula_sum 'C5 H3 Cl N4'
_chemical_formula_weight 154.56
_space_group_crystal_system monoclinic
_space_group_IT_number 11
_space_group_name_Hall '-P 2yb'
_space_group_name_H-M_alt 'P 1 21/m 1'
_atom_sites_solution_hydrogens geom
_atom_sites_solution_primary iterative
_audit_creation_date 2019-05-23
_audit_creation_method
;
Olex2 1.2
(compiled 2018.05.29 svn.r3508 for OlexSys, GUI svn.r5506)
;
_cell_angle_alpha 90
_cell_angle_beta 114.963(4)
_cell_angle_gamma 90
_cell_formula_units_Z 2
_cell_length_a 6.9527(2)
_cell_length_b 6.30259(16)
_cell_length_c 7.5416(2)
_cell_measurement_reflns_used 3889
_cell_measurement_temperature 100(2)
_cell_measurement_theta_max 75.6830
_cell_measurement_theta_min 6.4150
_cell_volume 299.600(17)
_computing_cell_refinement 'CrysAlisPro 1.171.40.35a (Rigaku OD, 2018)'
_computing_data_collection 'CrysAlisPro 1.171.40.35a (Rigaku OD, 2018)'
_computing_data_reduction 'CrysAlisPro 1.171.40.35a (Rigaku OD, 2018)'
_computing_molecular_graphics 'Olex2 (Dolomanov et al., 2009)'
_computing_publication_material 'Olex2 (Dolomanov et al., 2009)'
_computing_structure_refinement 'ShelXL (Sheldrick, 2015)'
_computing_structure_solution 'olex2.solve (Bourhis et al., 2015)'
_diffrn_ambient_environment N~2~
_diffrn_ambient_temperature 100(2)
_diffrn_detector 'CCD area detector'
_diffrn_detector_area_resol_mean 10.5861
_diffrn_detector_type 'Agilent Diffraction Atlas detector'
_diffrn_measured_fraction_theta_full 0.998
_diffrn_measured_fraction_theta_max 0.997
_diffrn_measurement_details
;
List of Runs (angles in degrees, time in seconds):

  # Type    Start    End  Width  t~exp~   \w     \q     \k     \f   Frames
--------------------------------------------------------------------------
  1  \w    -52.00 -16.00   1.00    1.00    --  -40.27  38.00 -60.00   36
  2  \w   -111.00 -16.00   1.00    1.00    --  -40.27 -57.00 150.00   95
  3  \w    -12.00  33.00   1.00    1.00    --  -40.27  38.00 -60.00   45
  4  \w    -38.00  72.00   1.00    1.00    --   40.27 -77.00  60.00  110
  5  \w      9.00  60.00   1.00    1.00    --   40.27  77.00   0.00   51
  6  \w      9.00  35.00   1.00    1.00    --   40.27  77.00 -60.00   26
  7  \w    135.00 178.00   1.00    3.00    --  113.00  77.00 150.00   43
  8  \w    148.00 173.00   1.00    3.00    --  113.00  45.00   0.00   25
  9  \w     88.00 141.00   1.00    3.00    --  113.00  45.00 -60.00   53
 10  \w    105.00 131.00   1.00    3.00    --  113.00  45.00   0.00   26
 11  \w     69.00  96.00   1.00    3.00    --  113.00 -77.00   0.00   27
 12  \w    104.00 130.00   1.00    3.00    --  113.00  45.00-150.00   26
 13  \w     46.00 111.00   1.00    3.00    --  113.00 -77.00-180.00   65
 14  \w    106.00 178.00   1.00    3.00    --  113.00  45.00 -30.00   72
 15  \w     85.00 135.00   1.00    3.00    --  113.00  77.00 120.00   50
 16  \w     44.00 147.00   1.00    3.00    --  113.00 -77.00 -60.00  103
 17  \w     74.00 145.00   1.00    3.00    --  113.00 -80.00  46.74   71
 18  \w     80.00 106.00   1.00    3.00    --  113.00 -77.00-120.00   26
 19  \w     36.00  61.00   1.00    3.00    --  113.00 -80.00  46.74   25
 20  \w    144.00 177.00   1.00    3.00    --  113.00  45.00-150.00   33
 21  \w     47.00 142.00   1.00    3.00    --  113.00 -61.00-150.00   95
 22  \w     41.00  66.00   1.00    3.00    --  113.00 -77.00   0.00   25
 23  \w     96.00 176.00   1.00    3.00    --  113.00  77.00-120.00   80
 24  \w     94.00 119.00   1.00    3.00    --  113.00  45.00  90.00   25
 25  \w     86.00 133.00   1.00    3.00    --  113.00  77.00-150.00   47
 26  \w     68.00 119.00   1.00    3.00    --  113.00 -80.00  86.56   51
 27  \w    -37.00  73.00   1.00    1.00    --   40.00 -73.80   0.00  110
 28  \w    -37.00  73.00   1.00    1.00    --   40.00 -73.80  90.00  110
 29  \w    -37.00  73.00   1.00    1.00    --   40.00 -73.80 180.00  110
 30  \w    -37.00  73.00   1.00    1.00    --   40.00 -73.80 270.00  110
 31  \w     33.00 143.00   1.00    3.00    --  110.00 -73.80   0.00  110
 32  \w     33.00 143.00   1.00    3.00    --  110.00 -73.80  90.00  110
 33  \w     33.00 143.00   1.00    3.00    --  110.00 -73.80 180.00  110
 34  \w     33.00 143.00   1.00    3.00    --  110.00 -73.80 270.00  110
 35  \w      7.00 117.00   1.00    1.00    --   40.00  73.80   0.00  110
 36  \w      7.00 117.00   1.00    1.00    --   40.00  73.80  90.00  110
 37  \w      7.00 117.00   1.00    1.00    --   40.00  73.80 180.00  110
 38  \w      7.00 117.00   1.00    1.00    --   40.00  73.80 270.00  110
 39  \w     77.00 178.00   1.00    3.00    --  110.00  73.80   0.00  101
 40  \w     77.00 178.00   1.00    3.00    --  110.00  73.80  90.00  101
 41  \w     77.00 178.00   1.00    3.00    --  110.00  73.80 180.00  101
 42  \w     77.00 178.00   1.00    3.00    --  110.00  73.80 270.00  101
;
_diffrn_measurement_device '\k-geometry diffractometer'
_diffrn_measurement_device_type 'SuperNova-Duo, Atlas'
_diffrn_measurement_method '\w scans'
_diffrn_orient_matrix_type 'CrysAlisPro convention (1999,Acta A55,543-557)'
_diffrn_orient_matrix_UB_11 0.1183552000
_diffrn_orient_matrix_UB_12 -0.2092369000
_diffrn_orient_matrix_UB_13 0.0828449000
_diffrn_orient_matrix_UB_21 0.1999585000
_diffrn_orient_matrix_UB_22 0.0902199000
_diffrn_orient_matrix_UB_23 -0.0124771000
_diffrn_orient_matrix_UB_31 0.0761765000
_diffrn_orient_matrix_UB_32 0.0882888000
_diffrn_orient_matrix_UB_33 0.2091025000
_diffrn_radiation_collimation 'focusing mirrors'
_diffrn_radiation_monochromator mirror
_diffrn_radiation_probe x-ray
_diffrn_radiation_type CuK\a
_diffrn_radiation_wavelength 1.54184
_diffrn_radiation_wavelength_determination fundamental
_diffrn_reflns_av_R_equivalents 0.0178
_diffrn_reflns_av_unetI/netI 0.0086
_diffrn_reflns_Laue_measured_fraction_full 0.998
_diffrn_reflns_Laue_measured_fraction_max 0.997
_diffrn_reflns_limit_h_max 8
_diffrn_reflns_limit_h_min -8
_diffrn_reflns_limit_k_max 7
_diffrn_reflns_limit_k_min -7
_diffrn_reflns_limit_l_max 9
_diffrn_reflns_limit_l_min -8
_diffrn_reflns_number 5100
_diffrn_reflns_point_group_measured_fraction_full 0.998
_diffrn_reflns_point_group_measured_fraction_max 0.997
_diffrn_reflns_theta_full 67.684
_diffrn_reflns_theta_max 75.996
_diffrn_reflns_theta_min 6.474
_diffrn_source 'microfocus sealed tube'
_diffrn_source_current 0.8
_diffrn_source_power 0.04
_diffrn_source_target Cu
_diffrn_source_type 'Agilent Diffraction microfocus tube'
_diffrn_source_voltage 50
_exptl_absorpt_coefficient_mu 4.929
_exptl_absorpt_correction_T_max 1.000
_exptl_absorpt_correction_T_min 0.385
_exptl_absorpt_correction_type gaussian
_exptl_absorpt_process_details
;
CrysAlisPro 1.171.40.35a (Rigaku Oxford Diffraction, 2018)
Numerical absorption correction based on gaussian integration over
			a multifaceted crystal model
Empirical absorption correction using spherical harmonics,
 implemented in SCALE3 ABSPACK scaling algorithm.
;
_exptl_crystal_colour 'clear colourless'
_exptl_crystal_colour_lustre clear
_exptl_crystal_colour_primary colourless
_exptl_crystal_density_diffrn 1.713
_exptl_crystal_description block
_exptl_crystal_F_000 156
_exptl_crystal_size_max 0.249
_exptl_crystal_size_mid 0.072
_exptl_crystal_size_min 0.065
_refine_diff_density_max 0.947
_refine_diff_density_min -0.253
_refine_diff_density_rms 0.064
_refine_ls_extinction_method none
_refine_ls_goodness_of_fit_ref 1.123
_refine_ls_hydrogen_treatment constr
_refine_ls_matrix_type full
_refine_ls_number_parameters 61
_refine_ls_number_reflns 686
_refine_ls_number_restraints 0
_refine_ls_restrained_S_all 1.123
_refine_ls_R_factor_all 0.0319
_refine_ls_R_factor_gt 0.0319
_refine_ls_shift/su_max 0.000
_refine_ls_shift/su_mean 0.000
_refine_ls_structure_factor_coef Fsqd
_refine_ls_weighting_details 'w=1/[\s^2^(Fo^2^)+(0.0443P)^2^+0.2900P] where P=(Fo^2^+2Fc^2^)/3'
_refine_ls_weighting_scheme calc
_refine_ls_wR_factor_gt 0.0832
_refine_ls_wR_factor_ref 0.0832
_reflns_Friedel_coverage 0.000
_reflns_number_gt 686
_reflns_number_total 686
_reflns_threshold_expression 'I > 2\s(I)'
_cod_data_source_file mht18pt5_s1649.cif
_cod_data_source_block mht18pt5_s1649
_cod_database_code 4038891
_sydney_internal_submission_code mht18pt5_s1649
_sydney_internal_submission_date 2015-07-30
_sydney_internal_submission_number s1649
_sydney_internal_client_code mkr
_sydney_internal_client_email mkor7275@uni.sydney.edu.au
_sydney_internal_client_name 'Marat Korsik'
_sydney_internal_supervisor_code mht
_sydney_internal_supervisor_name 'Matt Todd'
_sydney_internal_collection_date 2018-08-01
_sydney_internal_collection_user petert
_sydney_internal_process_date 2019-05-23
_sydney_internal_process_user wlew0588
_sydney_internal_solution_date 2019-05-23
_sydney_internal_solution_user wlew0588
_sydney_internal_refine_date 2019-05-23
_sydney_internal_refine_user wlew0588
_sydney_internal_check_and_archive_date 2019-05-23
_sydney_internal_check_user wlew0588
_shelx_shelxl_version_number 2018/3
_chemical_oxdiff_formula C5H3ClN4
_shelx_space_group_comment
;
The symmetry employed for this shelxl refinement is uniquely defined
by the following loop, which should always be used as a source of
symmetry information in preference to the above space-group names.
They are only intended as comments.
;
_shelx_estimated_absorpt_t_max 0.740
_shelx_estimated_absorpt_t_min 0.373
_reflns_odcompleteness_completeness 98.71
_reflns_odcompleteness_iscentric 1
_reflns_odcompleteness_theta 77.17
_olex2_refinement_description
;
1. Fixed Uiso
 At 1.2 times of:
  All C(H) groups
2.a Aromatic/amide H refined with riding coordinates:
 C2(H2), C6(H6), C8(H8)
;
_olex2_date_sample_data_collection 2018-08-01
_olex2_date_sample_submission 2018-07-30
_olex2_exptl_crystal_mounting_method 'in paratone on a loop'
_olex2_submission_original_sample_id MK002-8
_olex2_submission_special_instructions 'No special instructions were received'
_oxdiff_exptl_absorpt_empirical_details
;
Empirical correction (ABSPACK) includes:
- Absorption correction using spherical harmonics
- Frame scaling
;
_oxdiff_exptl_absorpt_empirical_full_max 1.245
_oxdiff_exptl_absorpt_empirical_full_min 0.788

loop_
_space_group_symop_operation_xyz
'x, y, z'
'-x, y+1/2, -z'
'-x, -y, -z'
'x, -y-1/2, z'

loop_
_atom_site_label
_atom_site_type_symbol
_atom_site_fract_x
_atom_site_fract_y
_atom_site_fract_z
_atom_site_U_iso_or_equiv
_atom_site_adp_type
_atom_site_occupancy
_atom_site_site_symmetry_order
_atom_site_calc_flag
_atom_site_refinement_flags_posn
_atom_site_refinement_flags_adp
_atom_site_refinement_flags_occupancy
_atom_site_disorder_assembly
_atom_site_disorder_group
N1 N 0.9279(3) 0.250000 0.2545(3) 0.0114(4) Uani 1 2 d S T P . .
C2 C 1.1440(3) 0.250000 0.3405(3) 0.0141(5) Uani 1 2 d S T P . .
H2 H 1.232088 0.250000 0.272577 0.017 Uiso 1 2 calc RS T P . .
N3 N 1.2120(3) 0.250000 0.5312(3) 0.0161(4) Uani 1 2 d S T P . .
N4 N 1.0388(3) 0.250000 0.5767(3) 0.0152(4) Uani 1 2 d S T P . .
C5 C 0.8685(4) 0.250000 0.4081(3) 0.0127(5) Uani 1 2 d S T P . .
C6 C 0.6478(4) 0.250000 0.3606(3) 0.0157(5) Uani 1 2 d S T P . .
H6 H 0.603275 0.250000 0.463602 0.019 Uiso 1 2 calc RS T P . .
N7 N 0.5041(3) 0.250000 0.1797(3) 0.0164(4) Uani 1 2 d S T P . .
C8 C 0.5689(4) 0.250000 0.0302(3) 0.0150(5) Uani 1 2 d S T P . .
H8 H 0.464098 0.250000 -0.101089 0.018 Uiso 1 2 calc RS T P . .
C9 C 0.7765(4) 0.250000 0.0635(3) 0.0131(5) Uani 1 2 d S T P . .
Cl10 Cl 0.86934(8) 0.250000 -0.11319(7) 0.0158(2) Uani 1 2 d S T P . .

loop_
_atom_site_aniso_label
_atom_site_aniso_U_11
_atom_site_aniso_U_22
_atom_site_aniso_U_33
_atom_site_aniso_U_23
_atom_site_aniso_U_13
_atom_site_aniso_U_12
N1 0.0135(9) 0.0126(9) 0.0082(8) 0.000 0.0046(7) 0.000
C2 0.0129(11) 0.0151(11) 0.0149(11) 0.000 0.0063(9) 0.000
N3 0.0136(9) 0.0176(10) 0.0162(10) 0.000 0.0054(8) 0.000
N4 0.0164(10) 0.0181(10) 0.0115(9) 0.000 0.0063(8) 0.000
C5 0.0143(11) 0.0136(11) 0.0125(10) 0.000 0.0078(9) 0.000
C6 0.0146(11) 0.0203(12) 0.0140(11) 0.000 0.0079(9) 0.000
N7 0.0142(9) 0.0200(10) 0.0153(9) 0.000 0.0065(8) 0.000
C8 0.0139(10) 0.0168(11) 0.0118(10) 0.000 0.0028(8) 0.000
C9 0.0154(11) 0.0143(11) 0.0095(10) 0.000 0.0051(8) 0.000
Cl10 0.0191(3) 0.0204(3) 0.0096(3) 0.000 0.0079(2) 0.000

loop_
_atom_type_symbol
_atom_type_description
_atom_type_scat_dispersion_real
_atom_type_scat_dispersion_imag
_atom_type_scat_source
C C 0.0181 0.0091 'International Tables Vol C Tables 4.2.6.8 and 6.1.1.4'
H H 0.0000 0.0000 'International Tables Vol C Tables 4.2.6.8 and 6.1.1.4'
N N 0.0311 0.0180 'International Tables Vol C Tables 4.2.6.8 and 6.1.1.4'
Cl Cl 0.3639 0.7018 'International Tables Vol C Tables 4.2.6.8 and 6.1.1.4'

loop_
_exptl_crystal_face_index_h
_exptl_crystal_face_index_k
_exptl_crystal_face_index_l
_exptl_crystal_face_perp_dist
0 1 0 0.0359
0 -1 0 0.0359
1 0 -1 0.0274
-1 0 1 0.0374
2 1 3 0.1124
0 0 -1 0.0948
-4 -1 2 0.0672
-3 -3 2 0.0377

loop_
_geom_angle_atom_site_label_1
_geom_angle_atom_site_label_2
_geom_angle_atom_site_label_3
_geom_angle
_geom_angle_site_symmetry_1
_geom_angle_site_symmetry_3
_geom_angle_publ_flag
C2 N1 C5 105.09(18) . . ?
C2 N1 C9 134.4(2) . . ?
C9 N1 C5 120.51(19) . . ?
N1 C2 H2 125.2 . . ?
N3 C2 N1 109.70(19) . . ?
N3 C2 H2 125.2 . . ?
C2 N3 N4 108.88(19) . . ?
C5 N4 N3 106.33(18) . . ?
N1 C5 C6 117.4(2) . . ?
N4 C5 N1 110.01(19) . . ?
N4 C5 C6 132.5(2) . . ?
C5 C6 H6 118.9 . . ?
N7 C6 C5 122.1(2) . . ?
N7 C6 H6 118.9 . . ?
C6 N7 C8 118.9(2) . . ?
N7 C8 H8 118.7 . . ?
C9 C8 N7 122.5(2) . . ?
C9 C8 H8 118.7 . . ?
N1 C9 Cl10 116.18(17) . . ?
C8 C9 N1 118.5(2) . . ?
C8 C9 Cl10 125.35(18) . . ?

loop_
_geom_bond_atom_site_label_1
_geom_bond_atom_site_label_2
_geom_bond_distance
_geom_bond_site_symmetry_2
_geom_bond_publ_flag
N1 C2 1.362(3) . ?
N1 C5 1.385(3) . ?
N1 C9 1.380(3) . ?
C2 H2 0.9500 . ?
C2 N3 1.311(3) . ?
N3 N4 1.385(3) . ?
N4 C5 1.322(3) . ?
C5 C6 1.420(3) . ?
C6 H6 0.9500 . ?
C6 N7 1.307(3) . ?
N7 C8 1.379(3) . ?
C8 H8 0.9500 . ?
C8 C9 1.357(3) . ?
C9 Cl10 1.708(2) . ?

loop_
_geom_torsion_atom_site_label_1
_geom_torsion_atom_site_label_2
_geom_torsion_atom_site_label_3
_geom_torsion_atom_site_label_4
_geom_torsion
_geom_torsion_site_symmetry_1
_geom_torsion_site_symmetry_2
_geom_torsion_site_symmetry_3
_geom_torsion_site_symmetry_4
_geom_torsion_publ_flag
N1 C2 N3 N4 0.000(1) . . . . ?
N1 C5 C6 N7 0.000(1) . . . . ?
C2 N1 C5 N4 0.000(1) . . . . ?
C2 N1 C5 C6 180.000(0) . . . . ?
C2 N1 C9 C8 180.000(0) . . . . ?
C2 N1 C9 Cl10 0.000(0) . . . . ?
C2 N3 N4 C5 0.000(1) . . . . ?
N3 N4 C5 N1 0.000(1) . . . . ?
N3 N4 C5 C6 180.000(1) . . . . ?
N4 C5 C6 N7 180.000(1) . . . . ?
C5 N1 C2 N3 0.000(1) . . . . ?
C5 N1 C9 C8 0.000(0) . . . . ?
C5 N1 C9 Cl10 180.000(0) . . . . ?
C5 C6 N7 C8 0.000(1) . . . . ?
C6 N7 C8 C9 0.000(0) . . . . ?
N7 C8 C9 N1 0.000(0) . . . . ?
N7 C8 C9 Cl10 180.000(0) . . . . ?
C9 N1 C2 N3 180.000(1) . . . . ?
C9 N1 C5 N4 180.000(1) . . . . ?
C9 N1 C5 C6 0.000(1) . . . . ?

loop_
_exptl_oxdiff_crystal_face_indexfrac_h
_exptl_oxdiff_crystal_face_indexfrac_k
_exptl_oxdiff_crystal_face_indexfrac_l
_exptl_oxdiff_crystal_face_x
_exptl_oxdiff_crystal_face_y
_exptl_oxdiff_crystal_face_z
-0.0000 0.9994 -0.0002 -0.2091 0.0902 0.0882
0.0000 -0.9994 0.0002 0.2091 -0.0902 -0.0882
0.9991 0.0006 -0.9994 0.0353 0.2123 -0.1328
-0.9991 -0.0006 0.9994 -0.0353 -0.2123 0.1328
2.0011 1.0003 2.9938 0.2756 0.4530 0.8668
-0.0006 0.0001 -0.9986 -0.0828 0.0123 -0.2088
-3.9974 -1.0016 2.0007 -0.0978 -0.9146 0.0254
-2.9977 -2.9999 2.0001 0.4386 -0.8950 -0.0750
